data_4312101
loop_
_publ_author_name
'Marisa C. Buzzeo'
'Amber H. Iqbal'
'Charli M. Long'
'David Millar'
'Sonal Patel'
'Matthew A. Pellow'
'Sahar A. Saddoughi'
'Abigail L. Smenton'
'John F. C. Turner'
'Jay D. Wadhawan'
'Richard G. Compton'
'James A. Golen'
'Arnold L. Rheingold'
'Linda H. Doerrer'

_publ_contact_author_address
;                                                                               
Barnard College, Chemistry Department                                           
3009 Broadway                                                                   
New York, NY, 10027                                                             
;
_publ_contact_author_email ' ldoerrer@barnard.edu '
_publ_contact_author_fax ' 212-854-2310 '
_publ_contact_author_name 'Linda H. Doerrer'
_publ_contact_author_phone ' 212-854-2074 '
_publ_section_title
;
 Homoleptic Cobalt and Copper Phenolate A2[M(OAr)4] Compounds: The Effect
 of Phenoxide Fluorination
;
_journal_name_full 'Inorganic Chemistry'
_journal_page_first 7709
_journal_page_last 7725
_journal_paper_doi 10.1021/ic0493954
_journal_volume 43
_journal_year 2004
_chemical_formula_sum 'C60 H40 Cl2 Co F10 O2 P2'
_chemical_formula_weight 1174.69
_chemical_name_systematic
; 
 ? 
;
_space_group_IT_number 14
_symmetry_cell_setting monoclinic
_symmetry_space_group_name_Hall '-P 2ybc'
_symmetry_space_group_name_H-M 'P 1 21/c 1'
_atom_sites_solution_hydrogens geom
_atom_sites_solution_primary direct
_atom_sites_solution_secondary difmap
_audit_creation_method SHELXL-97
_cell_angle_alpha 90.00
_cell_angle_beta 95.7510(10)
_cell_angle_gamma 90.00
_cell_formula_units_Z 4
_cell_length_a 19.7866(13)
_cell_length_b 14.2273(10)
_cell_length_c 18.6950(13)
_cell_measurement_temperature 100(2)
_cell_volume 5236.3(6)
_computing_cell_refinement 'Bruker SMART'
_computing_data_collection 'Bruker SMART'
_computing_data_reduction 'Bruker SAINT'
_computing_molecular_graphics 'Bruker SHELXTL'
_computing_publication_material 'Bruker SHELXTL'
_computing_structure_refinement 'SHELXL-97 (Sheldrick, 1997)'
_computing_structure_solution 'SHELXS-97 (Sheldrick, 1990)'
_diffrn_ambient_temperature 100(2)
_diffrn_measured_fraction_theta_full 0.947
_diffrn_measured_fraction_theta_max 0.947
_diffrn_measurement_device_type 'CCD area detector'
_diffrn_measurement_method 'phi and omega scans'
_diffrn_radiation_monochromator graphite
_diffrn_radiation_source 'fine-focus sealed tube'
_diffrn_radiation_type MoK\a
_diffrn_radiation_wavelength 0.71073
_diffrn_reflns_av_R_equivalents 0.0379
_diffrn_reflns_av_sigmaI/netI 0.0559
_diffrn_reflns_limit_h_max 25
_diffrn_reflns_limit_h_min -26
_diffrn_reflns_limit_k_max 18
_diffrn_reflns_limit_k_min -18
_diffrn_reflns_limit_l_max 21
_diffrn_reflns_limit_l_min -24
_diffrn_reflns_number 33218
_diffrn_reflns_theta_full 28.30
_diffrn_reflns_theta_max 28.30
_diffrn_reflns_theta_min 1.03
_exptl_absorpt_coefficient_mu 0.571
_exptl_absorpt_correction_T_max 1.000
_exptl_absorpt_correction_T_min 0.921
_exptl_absorpt_correction_type multi-scan
_exptl_absorpt_process_details SADABS
_exptl_crystal_colour Blue
_exptl_crystal_density_diffrn 1.490
_exptl_crystal_density_meas 0
_exptl_crystal_density_method 'not measured'
_exptl_crystal_description Block
_exptl_crystal_F_000 2388
_exptl_crystal_size_max 0.30
_exptl_crystal_size_mid 0.20
_exptl_crystal_size_min 0.10
_refine_diff_density_max 1.394
_refine_diff_density_min -0.428
_refine_diff_density_rms 0.080
_refine_ls_extinction_method none
_refine_ls_goodness_of_fit_ref 1.033
_refine_ls_hydrogen_treatment mixed
_refine_ls_matrix_type full
_refine_ls_number_parameters 694
_refine_ls_number_reflns 12328
_refine_ls_number_restraints 0
_refine_ls_restrained_S_all 1.033
_refine_ls_R_factor_all 0.0795
_refine_ls_R_factor_gt 0.0527
_refine_ls_shift/su_max 0.000
_refine_ls_shift/su_mean 0.000
_refine_ls_structure_factor_coef Fsqd
_refine_ls_weighting_details 'calc w=1/[\s^2^(Fo^2^)+(0.0796P)^2^+2.4353P] where P=(Fo^2^+2Fc^2^)/3'
_refine_ls_weighting_scheme calc
_refine_ls_wR_factor_gt 0.1386
_refine_ls_wR_factor_ref 0.1527
_reflns_number_gt 8797
_reflns_number_total 12328
_reflns_threshold_expression >2sigma(I)
_cod_data_source_file ic0493954si20040508_091953_03.cif
_cod_data_source_block Compound12
_cod_depositor_comments
;
The following automatic conversions were performed:
'_symmetry_cell_setting' value 'Monoclinic' changed to 'monoclinic'
according to '/home/saulius/struct/CIF-dictionaries/cif_core.dic'
dictionary named 'cif_core.dic' version 2.4.1 from
2010-06-29.

'_exptl_absorpt_correction_type' value 'Multi-scan' changed
to 'multi-scan' according to
'/home/saulius/struct/CIF-dictionaries/cif_core.dic' dictionary named
'cif_core.dic' version 2.4.1 from 2010-06-29.

Automatic conversion script
Id: cif_fix_enum 1527 2010-12-29 10:47:43Z saulius 
;
_cod_database_code 4312101

loop_
_symmetry_equiv_pos_as_xyz
'x, y, z'
'-x, y+1/2, -z+1/2'
'-x, -y, -z'
'x, -y-1/2, z-1/2'

loop_
_atom_site_label
_atom_site_type_symbol
_atom_site_fract_x
_atom_site_fract_y
_atom_site_fract_z
_atom_site_U_iso_or_equiv
_atom_site_adp_type
_atom_site_occupancy
_atom_site_symmetry_multiplicity
_atom_site_calc_flag
_atom_site_refinement_flags
_atom_site_disorder_assembly
_atom_site_disorder_group
Co1 Co 0.22444(2) 0.05762(3) 0.37274(2) 0.02858(11) Uani 1 1 d . . .
Cl1 Cl 0.30632(3) 0.09374(5) 0.29981(4) 0.02966(16) Uani 1 1 d . . .
Cl2 Cl 0.13446(3) -0.01720(6) 0.31113(4) 0.03466(18) Uani 1 1 d . . .
P1 P -0.02954(4) -0.28359(5) 0.45810(4) 0.02584(16) Uani 1 1 d . . .
P2 P 0.42071(4) 0.59599(5) 0.20260(4) 0.02567(16) Uani 1 1 d . . .
O1 O 0.20580(12) 0.17716(15) 0.41930(11) 0.0388(5) Uani 1 1 d . . .
O2 O 0.25640(12) -0.01718(16) 0.45811(11) 0.0383(5) Uani 1 1 d . . .
F1 F 0.15325(10) 0.23014(15) 0.28276(10) 0.0490(5) Uani 1 1 d . . .
F2 F 0.18730(11) 0.39665(16) 0.22702(10) 0.0528(5) Uani 1 1 d . . .
F3 F 0.27734(10) 0.51338(13) 0.30367(11) 0.0471(5) Uani 1 1 d . . .
F4 F 0.33112(11) 0.46044(15) 0.43642(11) 0.0534(5) Uani 1 1 d . . .
F5 F 0.29501(10) 0.29820(14) 0.49503(9) 0.0454(5) Uani 1 1 d . . .
F6 F 0.18667(11) -0.15526(14) 0.52314(11) 0.0489(5) Uani 1 1 d . . .
F7 F 0.23942(13) -0.32703(14) 0.54317(12) 0.0620(6) Uani 1 1 d . . .
F8 F 0.36301(13) -0.37113(15) 0.49833(13) 0.0654(6) Uani 1 1 d . . .
F9 F 0.43039(11) -0.23628(16) 0.42856(12) 0.0562(6) Uani 1 1 d . . .
F10 F 0.37985(10) -0.06440(14) 0.40959(11) 0.0477(5) Uani 1 1 d . . .
C1 C 0.22229(15) 0.2571(2) 0.39119(15) 0.0298(6) Uani 1 1 d . . .
C2 C 0.19604(16) 0.2875(2) 0.32250(16) 0.0339(7) Uani 1 1 d . . .
C3 C 0.21406(16) 0.3715(2) 0.29351(15) 0.0353(7) Uani 1 1 d . . .
C4 C 0.25940(16) 0.4302(2) 0.33148(17) 0.0344(7) Uani 1 1 d . . .
C5 C 0.28623(16) 0.4033(2) 0.39847(16) 0.0345(7) Uani 1 1 d . . .
C6 C 0.26740(16) 0.3195(2) 0.42774(15) 0.0314(6) Uani 1 1 d . . .
C7 C 0.28008(16) -0.1009(2) 0.46423(16) 0.0334(7) Uani 1 1 d . . .
C8 C 0.24761(17) -0.1732(2) 0.49845(17) 0.0381(7) Uani 1 1 d . . .
C9 C 0.2744(2) -0.2625(2) 0.50980(18) 0.0429(8) Uani 1 1 d . . .
C10 C 0.3356(2) -0.2844(2) 0.4872(2) 0.0461(9) Uani 1 1 d . . .
C11 C 0.37054(18) -0.2171(2) 0.45250(17) 0.0414(8) Uani 1 1 d . . .
C12 C 0.34309(17) -0.1285(2) 0.44215(16) 0.0363(7) Uani 1 1 d . . .
C13 C -0.05183(14) -0.1651(2) 0.43337(14) 0.0274(6) Uani 1 1 d . . .
C14 C -0.11289(15) -0.1298(2) 0.45275(15) 0.0312(6) Uani 1 1 d . . .
H14A H -0.1432 -0.1697 0.4748 0.037 Uiso 1 1 calc R . .
C15 C -0.12940(16) -0.0365(2) 0.43987(17) 0.0357(7) Uani 1 1 d . . .
H15A H -0.1711 -0.0122 0.4531 0.043 Uiso 1 1 calc R . .
C16 C -0.08492(17) 0.0214(2) 0.40753(17) 0.0382(7) Uani 1 1 d . . .
H16A H -0.0962 0.0856 0.3991 0.046 Uiso 1 1 calc R . .
C17 C -0.02462(17) -0.0133(2) 0.38745(17) 0.0365(7) Uani 1 1 d . . .
H17A H 0.0052 0.0267 0.3647 0.044 Uiso 1 1 calc R . .
C18 C -0.00738(15) -0.1066(2) 0.40037(15) 0.0313(6) Uani 1 1 d . . .
H18A H 0.0343 -0.1306 0.3869 0.038 Uiso 1 1 calc R . .
C19 C -0.10486(14) -0.3538(2) 0.44756(15) 0.0276(6) Uani 1 1 d . . .
C20 C -0.11993(15) -0.4171(2) 0.50054(16) 0.0299(6) Uani 1 1 d . . .
H20A H -0.0917 -0.4211 0.5447 0.036 Uiso 1 1 calc R . .
C21 C -0.17656(16) -0.4743(2) 0.48810(17) 0.0351(7) Uani 1 1 d . . .
H21A H -0.1877 -0.5170 0.5242 0.042 Uiso 1 1 calc R . .
C22 C -0.21679(16) -0.4696(2) 0.42349(18) 0.0377(7) Uani 1 1 d . . .
H22A H -0.2551 -0.5099 0.4152 0.045 Uiso 1 1 calc R . .
C23 C -0.20196(16) -0.4066(2) 0.37054(17) 0.0381(7) Uani 1 1 d . . .
H23A H -0.2300 -0.4038 0.3263 0.046 Uiso 1 1 calc R . .
C24 C -0.14660(16) -0.3482(2) 0.38222(16) 0.0335(7) Uani 1 1 d . . .
H24A H -0.1366 -0.3044 0.3464 0.040 Uiso 1 1 calc R . .
C25 C 0.00473(14) -0.2888(2) 0.55065(15) 0.0276(6) Uani 1 1 d . . .
C26 C -0.02513(15) -0.2352(2) 0.60126(16) 0.0321(6) Uani 1 1 d . . .
H26A H -0.0607 -0.1925 0.5864 0.039 Uiso 1 1 calc R . .
C27 C -0.00250(17) -0.2448(2) 0.67377(16) 0.0372(7) Uani 1 1 d . . .
H27A H -0.0222 -0.2079 0.7086 0.045 Uiso 1 1 calc R . .
C28 C 0.04860(16) -0.3080(2) 0.69530(16) 0.0371(7) Uani 1 1 d . . .
H28A H 0.0636 -0.3146 0.7449 0.045 Uiso 1 1 calc R . .
C29 C 0.07821(16) -0.3619(2) 0.64504(16) 0.0353(7) Uani 1 1 d . . .
H29A H 0.1135 -0.4050 0.6601 0.042 Uiso 1 1 calc R . .
C30 C 0.05620(15) -0.3525(2) 0.57292(16) 0.0327(7) Uani 1 1 d . . .
H30A H 0.0762 -0.3895 0.5384 0.039 Uiso 1 1 calc R . .
C31 C 0.03113(15) -0.3318(2) 0.40190(15) 0.0301(6) Uani 1 1 d . . .
C32 C 0.01278(17) -0.4049(2) 0.35488(16) 0.0354(7) Uani 1 1 d . . .
H32A H -0.0314 -0.4315 0.3533 0.043 Uiso 1 1 calc R . .
C33 C 0.0592(2) -0.4392(2) 0.30999(18) 0.0450(8) Uani 1 1 d . . .
H33A H 0.0467 -0.4894 0.2779 0.054 Uiso 1 1 calc R . .
C34 C 0.12324(19) -0.4005(3) 0.31208(18) 0.0450(9) Uani 1 1 d . . .
H34A H 0.1545 -0.4235 0.2809 0.054 Uiso 1 1 calc R . .
C35 C 0.14207(17) -0.3282(3) 0.35952(18) 0.0425(8) Uani 1 1 d . . .
H35A H 0.1864 -0.3021 0.3610 0.051 Uiso 1 1 calc R . .
C36 C 0.09675(16) -0.2938(2) 0.40478(17) 0.0375(7) Uani 1 1 d . . .
H36A H 0.1100 -0.2447 0.4377 0.045 Uiso 1 1 calc R . .
C37 C 0.35416(15) 0.6773(2) 0.21793(15) 0.0289(6) Uani 1 1 d . . .
C38 C 0.28740(15) 0.6620(2) 0.18869(15) 0.0320(6) Uani 1 1 d . . .
H38A H 0.2756 0.6055 0.1633 0.038 Uiso 1 1 calc R . .
C39 C 0.23853(16) 0.7293(2) 0.19676(17) 0.0382(7) Uani 1 1 d . . .
H39A H 0.1929 0.7184 0.1776 0.046 Uiso 1 1 calc R . .
C40 C 0.25542(17) 0.8125(2) 0.23253(17) 0.0411(8) Uani 1 1 d . . .
H40A H 0.2216 0.8589 0.2373 0.049 Uiso 1 1 calc R . .
C41 C 0.32162(18) 0.8279(2) 0.26137(17) 0.0406(8) Uani 1 1 d . . .
H41A H 0.3332 0.8852 0.2858 0.049 Uiso 1 1 calc R . .
C42 C 0.37111(16) 0.7604(2) 0.25488(16) 0.0334(7) Uani 1 1 d . . .
H42A H 0.4164 0.7708 0.2755 0.040 Uiso 1 1 calc R . .
C43 C 0.46871(15) 0.6423(2) 0.13391(15) 0.0311(6) Uani 1 1 d . . .
C44 C 0.47571(17) 0.7398(2) 0.12606(17) 0.0392(7) Uani 1 1 d . . .
H44A H 0.4505 0.7813 0.1530 0.047 Uiso 1 1 calc R . .
C45 C 0.51909(19) 0.7756(3) 0.07941(19) 0.0472(9) Uani 1 1 d . . .
H45A H 0.5240 0.8416 0.0746 0.057 Uiso 1 1 calc R . .
C46 C 0.55525(19) 0.7151(3) 0.03980(19) 0.0488(9) Uani 1 1 d . . .
H46A H 0.5852 0.7396 0.0078 0.059 Uiso 1 1 calc R . .
C47 C 0.54803(19) 0.6189(3) 0.04656(19) 0.0489(9) Uani 1 1 d . . .
H47A H 0.5725 0.5776 0.0187 0.059 Uiso 1 1 calc R . .
C48 C 0.50485(17) 0.5823(3) 0.09417(18) 0.0403(8) Uani 1 1 d . . .
H48A H 0.5004 0.5162 0.0992 0.048 Uiso 1 1 calc R . .
C49 C 0.47676(14) 0.5841(2) 0.28380(15) 0.0270(6) Uani 1 1 d . . .
C50 C 0.54605(15) 0.5744(2) 0.28009(17) 0.0351(7) Uani 1 1 d . . .
H50A H 0.5642 0.5780 0.2350 0.042 Uiso 1 1 calc R . .
C51 C 0.58874(17) 0.5593(3) 0.34283(18) 0.0430(8) Uani 1 1 d . . .
H51A H 0.6363 0.5529 0.3407 0.052 Uiso 1 1 calc R . .
C52 C 0.56219(17) 0.5537(2) 0.40811(17) 0.0388(7) Uani 1 1 d . . .
H52A H 0.5915 0.5432 0.4508 0.047 Uiso 1 1 calc R . .
C53 C 0.49335(17) 0.5632(2) 0.41165(16) 0.0347(7) Uani 1 1 d . . .
H53A H 0.4755 0.5593 0.4569 0.042 Uiso 1 1 calc R . .
C54 C 0.44980(15) 0.5782(2) 0.34985(15) 0.0286(6) Uani 1 1 d . . .
H54A H 0.4023 0.5844 0.3524 0.034 Uiso 1 1 calc R . .
C55 C 0.38697(14) 0.4826(2) 0.17778(15) 0.0284(6) Uani 1 1 d . . .
C56 C 0.39319(16) 0.4077(2) 0.22706(16) 0.0340(7) Uani 1 1 d . . .
H56A H 0.4181 0.4159 0.2728 0.041 Uiso 1 1 calc R . .
C57 C 0.36282(18) 0.3219(2) 0.20880(18) 0.0409(8) Uani 1 1 d . . .
H57A H 0.3667 0.2714 0.2422 0.049 Uiso 1 1 calc R . .
C58 C 0.32683(17) 0.3099(2) 0.14193(18) 0.0396(7) Uani 1 1 d . . .
H58A H 0.3060 0.2511 0.1299 0.047 Uiso 1 1 calc R . .
C59 C 0.32092(16) 0.3833(2) 0.09208(17) 0.0372(7) Uani 1 1 d . . .
H59A H 0.2963 0.3745 0.0463 0.045 Uiso 1 1 calc R . .
C60 C 0.35122(15) 0.4689(2) 0.10994(16) 0.0322(6) Uani 1 1 d . . .
H60A H 0.3478 0.5188 0.0760 0.039 Uiso 1 1 calc R . .

loop_
_atom_site_aniso_label
_atom_site_aniso_U_11
_atom_site_aniso_U_22
_atom_site_aniso_U_33
_atom_site_aniso_U_23
_atom_site_aniso_U_13
_atom_site_aniso_U_12
Co1 0.0313(2) 0.0269(2) 0.0286(2) -0.00207(15) 0.00795(16) -0.00080(16)
Cl1 0.0257(3) 0.0375(4) 0.0264(3) 0.0027(3) 0.0056(3) 0.0005(3)
Cl2 0.0248(3) 0.0449(4) 0.0357(4) -0.0195(3) 0.0101(3) -0.0164(3)
P1 0.0265(4) 0.0291(4) 0.0218(3) 0.0028(3) 0.0019(3) 0.0012(3)
P2 0.0266(4) 0.0300(4) 0.0202(3) 0.0025(3) 0.0016(3) 0.0030(3)
O1 0.0569(14) 0.0273(11) 0.0358(12) -0.0001(9) 0.0230(10) -0.0006(10)
O2 0.0494(13) 0.0354(12) 0.0308(11) 0.0064(9) 0.0072(10) 0.0079(10)
F1 0.0526(12) 0.0585(13) 0.0356(10) -0.0125(9) 0.0021(9) -0.0141(10)
F2 0.0586(13) 0.0711(15) 0.0269(10) 0.0131(9) -0.0041(9) 0.0078(11)
F3 0.0530(12) 0.0362(11) 0.0539(12) 0.0162(9) 0.0134(10) 0.0008(9)
F4 0.0564(13) 0.0524(13) 0.0489(12) -0.0008(10) -0.0069(10) -0.0199(10)
F5 0.0559(12) 0.0526(12) 0.0259(9) 0.0078(8) -0.0048(8) 0.0069(9)
F6 0.0550(12) 0.0390(11) 0.0552(12) -0.0003(9) 0.0183(10) -0.0029(9)
F7 0.0969(18) 0.0292(11) 0.0625(14) 0.0020(10) 0.0210(13) -0.0097(11)
F8 0.0938(18) 0.0333(11) 0.0682(15) 0.0017(10) 0.0038(13) 0.0182(12)
F9 0.0487(12) 0.0584(14) 0.0598(14) -0.0059(11) -0.0027(10) 0.0095(10)
F10 0.0492(12) 0.0411(11) 0.0537(12) -0.0009(9) 0.0100(9) -0.0059(9)
C1 0.0370(16) 0.0269(15) 0.0272(15) 0.0000(11) 0.0116(12) 0.0031(12)
C2 0.0374(17) 0.0367(17) 0.0278(15) -0.0064(12) 0.0045(13) -0.0022(13)
C3 0.0365(17) 0.0449(18) 0.0240(15) 0.0083(13) 0.0014(12) 0.0061(14)
C4 0.0364(17) 0.0309(16) 0.0366(17) 0.0115(13) 0.0078(13) 0.0024(13)
C5 0.0346(16) 0.0353(17) 0.0332(16) -0.0022(13) 0.0017(13) -0.0027(13)
C6 0.0370(16) 0.0344(16) 0.0227(14) 0.0035(12) 0.0023(12) 0.0059(13)
C7 0.0441(18) 0.0299(16) 0.0259(15) -0.0063(12) 0.0018(13) -0.0007(13)
C8 0.0463(19) 0.0355(17) 0.0326(16) -0.0066(13) 0.0040(14) -0.0010(14)
C9 0.068(2) 0.0255(16) 0.0362(18) -0.0051(13) 0.0089(16) -0.0075(16)
C10 0.061(2) 0.0264(17) 0.048(2) -0.0077(14) -0.0059(17) 0.0086(16)
C11 0.052(2) 0.0382(18) 0.0330(17) -0.0074(14) -0.0002(15) 0.0126(15)
C12 0.0434(18) 0.0338(16) 0.0308(16) -0.0043(13) -0.0005(13) -0.0058(14)
C13 0.0302(15) 0.0302(15) 0.0220(13) 0.0031(11) 0.0033(11) 0.0007(12)
C14 0.0307(15) 0.0348(16) 0.0285(15) 0.0049(12) 0.0050(12) -0.0011(13)
C15 0.0352(17) 0.0356(17) 0.0368(17) 0.0016(13) 0.0073(13) 0.0036(13)
C16 0.0470(19) 0.0286(16) 0.0398(18) 0.0062(13) 0.0074(14) 0.0030(14)
C17 0.0422(18) 0.0342(17) 0.0348(16) 0.0042(13) 0.0118(14) -0.0042(14)
C18 0.0325(16) 0.0335(16) 0.0286(15) 0.0004(12) 0.0069(12) -0.0010(12)
C19 0.0280(14) 0.0280(15) 0.0267(14) 0.0004(11) 0.0020(11) 0.0019(11)
C20 0.0320(15) 0.0300(15) 0.0275(15) 0.0016(11) 0.0015(12) 0.0024(12)
C21 0.0349(16) 0.0295(16) 0.0412(18) 0.0036(13) 0.0054(13) -0.0003(13)
C22 0.0289(16) 0.0339(17) 0.0488(19) -0.0033(14) -0.0029(14) 0.0007(13)
C23 0.0362(17) 0.0398(18) 0.0357(17) -0.0019(14) -0.0090(13) 0.0044(14)
C24 0.0344(16) 0.0362(17) 0.0294(15) 0.0041(12) -0.0001(12) 0.0027(13)
C25 0.0280(14) 0.0288(15) 0.0258(14) 0.0020(11) 0.0009(11) -0.0051(11)
C26 0.0328(16) 0.0318(16) 0.0307(15) 0.0007(12) -0.0017(12) -0.0018(12)
C27 0.0428(18) 0.0417(18) 0.0270(15) -0.0058(13) 0.0025(13) -0.0057(14)
C28 0.0416(18) 0.0421(18) 0.0255(15) 0.0022(13) -0.0069(13) -0.0116(14)
C29 0.0320(16) 0.0385(17) 0.0338(16) 0.0051(13) -0.0055(13) -0.0022(13)
C30 0.0313(16) 0.0355(17) 0.0303(15) 0.0029(12) -0.0014(12) -0.0002(13)
C31 0.0318(15) 0.0365(16) 0.0226(14) 0.0066(12) 0.0058(11) 0.0075(12)
C32 0.0436(18) 0.0331(16) 0.0302(16) 0.0041(13) 0.0068(13) 0.0024(14)
C33 0.063(2) 0.0374(19) 0.0362(18) 0.0000(14) 0.0127(16) 0.0122(17)
C34 0.053(2) 0.050(2) 0.0348(17) 0.0101(15) 0.0163(15) 0.0186(17)
C35 0.0318(17) 0.058(2) 0.0382(18) 0.0093(16) 0.0077(14) 0.0090(15)
C36 0.0326(16) 0.048(2) 0.0316(16) 0.0021(14) 0.0026(13) 0.0049(14)
C37 0.0320(15) 0.0312(15) 0.0235(14) 0.0048(11) 0.0021(11) 0.0072(12)
C38 0.0336(16) 0.0358(17) 0.0267(15) 0.0045(12) 0.0034(12) 0.0042(13)
C39 0.0316(16) 0.047(2) 0.0358(17) 0.0044(14) 0.0034(13) 0.0084(14)
C40 0.0433(19) 0.0441(19) 0.0360(17) 0.0039(14) 0.0047(14) 0.0197(15)
C41 0.055(2) 0.0333(17) 0.0335(17) -0.0016(13) 0.0037(15) 0.0108(15)
C42 0.0340(16) 0.0372(17) 0.0283(15) 0.0013(12) -0.0002(12) 0.0051(13)
C43 0.0303(15) 0.0409(17) 0.0221(14) 0.0070(12) 0.0025(11) 0.0040(13)
C44 0.0452(19) 0.0401(18) 0.0324(17) 0.0042(13) 0.0048(14) -0.0022(15)
C45 0.058(2) 0.045(2) 0.0393(19) 0.0106(15) 0.0056(16) -0.0093(17)
C46 0.047(2) 0.063(2) 0.0373(19) 0.0166(17) 0.0086(15) -0.0026(18)
C47 0.052(2) 0.058(2) 0.0403(19) 0.0116(16) 0.0205(16) 0.0113(18)
C48 0.0414(18) 0.0430(19) 0.0380(18) 0.0077(14) 0.0111(14) 0.0075(15)
C49 0.0290(14) 0.0279(14) 0.0234(14) 0.0023(11) -0.0012(11) 0.0013(11)
C50 0.0283(15) 0.0475(19) 0.0295(16) 0.0089(13) 0.0033(12) -0.0001(13)
C51 0.0281(16) 0.062(2) 0.0378(18) 0.0109(16) -0.0024(13) 0.0011(15)
C52 0.0396(18) 0.0460(19) 0.0289(16) 0.0076(14) -0.0065(13) 0.0027(15)
C53 0.0443(18) 0.0358(17) 0.0234(15) 0.0047(12) 0.0006(13) 0.0058(14)
C54 0.0290(14) 0.0312(15) 0.0260(14) 0.0024(11) 0.0041(11) 0.0033(12)
C55 0.0276(14) 0.0308(15) 0.0269(14) -0.0020(11) 0.0034(11) 0.0002(12)
C56 0.0409(17) 0.0331(16) 0.0278(15) -0.0004(12) 0.0020(13) 0.0026(13)
C57 0.055(2) 0.0333(17) 0.0350(17) 0.0006(13) 0.0079(15) -0.0005(15)
C58 0.0455(19) 0.0326(17) 0.0416(18) -0.0058(14) 0.0092(15) -0.0038(14)
C59 0.0386(17) 0.0431(19) 0.0290(15) -0.0094(13) -0.0005(13) 0.0014(14)
C60 0.0342(16) 0.0360(16) 0.0265(15) 0.0000(12) 0.0037(12) 0.0070(13)

loop_
_atom_type_symbol
_atom_type_description
_atom_type_scat_dispersion_real
_atom_type_scat_dispersion_imag
_atom_type_scat_source
C C 0.0033 0.0016 'International Tables Vol C Tables 4.2.6.8 and 6.1.1.4'
H H 0.0000 0.0000 'International Tables Vol C Tables 4.2.6.8 and 6.1.1.4'
O O 0.0106 0.0060 'International Tables Vol C Tables 4.2.6.8 and 6.1.1.4'
F F 0.0171 0.0103 'International Tables Vol C Tables 4.2.6.8 and 6.1.1.4'
P P 0.1023 0.0942 'International Tables Vol C Tables 4.2.6.8 and 6.1.1.4'
Co Co 0.3494 0.9721 'International Tables Vol C Tables 4.2.6.8 and 6.1.1.4'
Cl Cl 0.1484 0.1585 'International Tables Vol C Tables 4.2.6.8 and 6.1.1.4'

loop_
_geom_angle_atom_site_label_1
_geom_angle_atom_site_label_2
_geom_angle_atom_site_label_3
_geom_angle
_geom_angle_site_symmetry_1
_geom_angle_site_symmetry_3
_geom_angle_publ_flag
O1 Co1 O2 99.69(9) . . ?
O1 Co1 Cl1 104.28(6) . . ?
O2 Co1 Cl1 114.65(7) . . ?
O1 Co1 Cl2 117.12(8) . . ?
O2 Co1 Cl2 109.12(7) . . ?
Cl1 Co1 Cl2 111.62(3) . . ?
C19 P1 C13 108.43(13) . . ?
C19 P1 C25 108.25(13) . . ?
C13 P1 C25 110.29(13) . . ?
C19 P1 C31 108.57(14) . . ?
C13 P1 C31 111.58(13) . . ?
C25 P1 C31 109.63(13) . . ?
C55 P2 C49 108.49(14) . . ?
C55 P2 C37 111.19(14) . . ?
C49 P2 C37 109.03(13) . . ?
C55 P2 C43 110.82(14) . . ?
C49 P2 C43 108.22(14) . . ?
C37 P2 C43 109.02(14) . . ?
C1 O1 Co1 120.66(18) . . ?
C7 O2 Co1 131.30(19) . . ?
O1 C1 C6 122.2(3) . . ?
O1 C1 C2 123.4(3) . . ?
C6 C1 C2 114.5(3) . . ?
F1 C2 C3 118.9(3) . . ?
F1 C2 C1 118.3(3) . . ?
C3 C2 C1 122.8(3) . . ?
F2 C3 C4 119.5(3) . . ?
F2 C3 C2 120.0(3) . . ?
C4 C3 C2 120.5(3) . . ?
F3 C4 C5 120.3(3) . . ?
F3 C4 C3 121.1(3) . . ?
C5 C4 C3 118.7(3) . . ?
F4 C5 C4 119.2(3) . . ?
F4 C5 C6 120.1(3) . . ?
C4 C5 C6 120.7(3) . . ?
F5 C6 C5 117.6(3) . . ?
F5 C6 C1 119.5(3) . . ?
C5 C6 C1 122.9(3) . . ?
O2 C7 C8 122.9(3) . . ?
O2 C7 C12 124.1(3) . . ?
C8 C7 C12 112.9(3) . . ?
F6 C8 C9 117.3(3) . . ?
F6 C8 C7 118.8(3) . . ?
C9 C8 C7 123.9(3) . . ?
F7 C9 C10 120.3(3) . . ?
F7 C9 C8 119.5(3) . . ?
C10 C9 C8 120.2(3) . . ?
F8 C10 C9 121.1(3) . . ?
F8 C10 C11 119.5(3) . . ?
C9 C10 C11 119.4(3) . . ?
F9 C11 C12 119.4(3) . . ?
F9 C11 C10 121.2(3) . . ?
C12 C11 C10 119.4(3) . . ?
F10 C12 C11 117.3(3) . . ?
F10 C12 C7 118.4(3) . . ?
C11 C12 C7 124.2(3) . . ?
C14 C13 C18 120.1(3) . . ?
C14 C13 P1 118.1(2) . . ?
C18 C13 P1 121.6(2) . . ?
C15 C14 C13 119.9(3) . . ?
C14 C15 C16 119.8(3) . . ?
C17 C16 C15 120.7(3) . . ?
C16 C17 C18 120.1(3) . . ?
C17 C18 C13 119.5(3) . . ?
C20 C19 C24 120.3(3) . . ?
C20 C19 P1 121.2(2) . . ?
C24 C19 P1 118.3(2) . . ?
C21 C20 C19 119.2(3) . . ?
C22 C21 C20 120.3(3) . . ?
C21 C22 C23 120.7(3) . . ?
C24 C23 C22 119.9(3) . . ?
C23 C24 C19 119.6(3) . . ?
C26 C25 C30 120.0(3) . . ?
C26 C25 P1 119.2(2) . . ?
C30 C25 P1 120.5(2) . . ?
C27 C26 C25 119.5(3) . . ?
C28 C27 C26 120.1(3) . . ?
C27 C28 C29 120.5(3) . . ?
C30 C29 C28 119.7(3) . . ?
C29 C30 C25 120.2(3) . . ?
C32 C31 C36 119.7(3) . . ?
C32 C31 P1 120.4(2) . . ?
C36 C31 P1 119.8(2) . . ?
C31 C32 C33 119.9(3) . . ?
C34 C33 C32 120.2(3) . . ?
C33 C34 C35 120.1(3) . . ?
C36 C35 C34 120.4(3) . . ?
C35 C36 C31 119.7(3) . . ?
C42 C37 C38 119.9(3) . . ?
C42 C37 P2 118.8(2) . . ?
C38 C37 P2 121.1(2) . . ?
C39 C38 C37 119.7(3) . . ?
C38 C39 C40 120.5(3) . . ?
C41 C40 C39 119.9(3) . . ?
C40 C41 C42 120.4(3) . . ?
C41 C42 C37 119.6(3) . . ?
C48 C43 C44 119.6(3) . . ?
C48 C43 P2 119.9(2) . . ?
C44 C43 P2 120.1(2) . . ?
C45 C44 C43 120.3(3) . . ?
C44 C45 C46 119.8(3) . . ?
C45 C46 C47 120.3(3) . . ?
C46 C47 C48 120.2(3) . . ?
C43 C48 C47 119.8(3) . . ?
C50 C49 C54 120.4(3) . . ?
C50 C49 P2 119.8(2) . . ?
C54 C49 P2 119.7(2) . . ?
C49 C50 C51 119.5(3) . . ?
C52 C51 C50 120.1(3) . . ?
C53 C52 C51 120.2(3) . . ?
C52 C53 C54 120.7(3) . . ?
C53 C54 C49 119.1(3) . . ?
C60 C55 C56 119.4(3) . . ?
C60 C55 P2 120.0(2) . . ?
C56 C55 P2 120.5(2) . . ?
C57 C56 C55 119.9(3) . . ?
C58 C57 C56 120.1(3) . . ?
C57 C58 C59 120.7(3) . . ?
C60 C59 C58 119.5(3) . . ?
C59 C60 C55 120.5(3) . . ?

loop_
_geom_bond_atom_site_label_1
_geom_bond_atom_site_label_2
_geom_bond_distance
_geom_bond_site_symmetry_2
_geom_bond_publ_flag
Co1 O1 1.962(2) . ?
Co1 O2 1.969(2) . ?
Co1 Cl1 2.2782(8) . ?
Co1 Cl2 2.2845(8) . ?
P1 C19 1.789(3) . ?
P1 C13 1.791(3) . ?
P1 C25 1.795(3) . ?
P1 C31 1.808(3) . ?
P2 C55 1.789(3) . ?
P2 C49 1.796(3) . ?
P2 C37 1.797(3) . ?
P2 C43 1.797(3) . ?
O1 C1 1.308(3) . ?
O2 C7 1.280(4) . ?
F1 C2 1.344(4) . ?
F2 C3 1.349(3) . ?
F3 C4 1.355(3) . ?
F4 C5 1.351(4) . ?
F5 C6 1.355(3) . ?
F6 C8 1.358(4) . ?
F7 C9 1.341(4) . ?
F8 C10 1.355(4) . ?
F9 C11 1.335(4) . ?
F10 C12 1.349(4) . ?
C1 C6 1.389(4) . ?
C1 C2 1.404(4) . ?
C2 C3 1.375(4) . ?
C3 C4 1.370(5) . ?
C4 C5 1.365(4) . ?
C5 C6 1.379(4) . ?
C7 C8 1.401(5) . ?
C7 C12 1.408(5) . ?
C8 C9 1.385(5) . ?
C9 C10 1.359(5) . ?
C10 C11 1.380(5) . ?
C11 C12 1.378(5) . ?
C13 C14 1.390(4) . ?
C13 C18 1.399(4) . ?
C14 C15 1.381(4) . ?
C15 C16 1.388(4) . ?
C16 C17 1.378(5) . ?
C17 C18 1.385(4) . ?
C19 C20 1.393(4) . ?
C19 C24 1.407(4) . ?
C20 C21 1.385(4) . ?
C21 C22 1.380(5) . ?
C22 C23 1.389(5) . ?
C23 C24 1.374(4) . ?
C25 C26 1.392(4) . ?
C25 C30 1.395(4) . ?
C26 C27 1.391(4) . ?
C27 C28 1.382(5) . ?
C28 C29 1.387(5) . ?
C29 C30 1.381(4) . ?
C31 C32 1.386(4) . ?
C31 C36 1.402(4) . ?
C32 C33 1.393(4) . ?
C33 C34 1.379(5) . ?
C34 C35 1.385(5) . ?
C35 C36 1.383(4) . ?
C37 C42 1.394(4) . ?
C37 C38 1.395(4) . ?
C38 C39 1.379(4) . ?
C39 C40 1.384(5) . ?
C40 C41 1.383(5) . ?
C41 C42 1.386(4) . ?
C43 C48 1.378(4) . ?
C43 C44 1.403(5) . ?
C44 C45 1.381(5) . ?
C45 C46 1.381(5) . ?
C46 C47 1.384(5) . ?
C47 C48 1.395(5) . ?
C49 C50 1.387(4) . ?
C49 C54 1.396(4) . ?
C50 C51 1.392(4) . ?
C51 C52 1.379(5) . ?
C52 C53 1.377(5) . ?
C53 C54 1.387(4) . ?
C55 C60 1.403(4) . ?
C55 C56 1.405(4) . ?
C56 C57 1.388(5) . ?
C57 C58 1.386(5) . ?
C58 C59 1.396(5) . ?
C59 C60 1.384(4) . ?
